data_1508274
loop_
_publ_author_name
'Li, Jun'
'Li, Min-Yi'
'Feng, Gang'
'Zhang, Jing'
'Karonen, Maarit'
'Sinkkonen, Jari'
'Satyanandamurty, Tirumani'
'Wu, Jun'

_publ_section_title
;
 Moluccensins R-Y, Limonoids from the Seeds of a Mangrove, Xylocarpus
 moluccensis.
;
_journal_issue 7
_journal_name_full 'Journal of natural products'
_journal_page_first 1277
_journal_page_last 1283
_journal_paper_doi 10.1021/np300053f
_journal_volume 75
_journal_year 2012
_chemical_formula_sum 'C59 H70 O18'
_chemical_formula_weight 1067.15
_chemical_name_systematic
; 
 ? 
;
_space_group_IT_number 4
_symmetry_cell_setting monoclinic
_symmetry_space_group_name_Hall 'P 2yb'
_symmetry_space_group_name_H-M 'P 1 21 1'
_atom_sites_solution_hydrogens geom
_atom_sites_solution_primary direct
_atom_sites_solution_secondary difmap
_audit_creation_method SHELXL-97
_cell_angle_alpha 90.00
_cell_angle_beta 95.031(2)
_cell_angle_gamma 90.00
_cell_formula_units_Z 2
_cell_length_a 11.2839(2)
_cell_length_b 10.5826(2)
_cell_length_c 22.4195(4)
_cell_measurement_reflns_used 5125
_cell_measurement_temperature 293(2)
_cell_measurement_theta_max 62.67
_cell_measurement_theta_min 4.17
_cell_volume 2666.87(8)
_computing_structure_refinement 'SHELXL-97 (Sheldrick, 1997)'
_computing_structure_solution 'SHELXS-97 (Sheldrick, 1990)'
_diffrn_ambient_temperature 293(2)
_diffrn_measured_fraction_theta_full 0.978
_diffrn_measured_fraction_theta_max 0.978
_diffrn_measurement_device_type 'Oxford Gemini S ultra'
_diffrn_measurement_method 'omega scan'
_diffrn_radiation_monochromator graphite
_diffrn_radiation_source 'fine-focus sealed tube'
_diffrn_radiation_type CuK\a
_diffrn_radiation_wavelength 1.54184
_diffrn_reflns_av_R_equivalents 0.0176
_diffrn_reflns_av_sigmaI/netI 0.0267
_diffrn_reflns_limit_h_max 12
_diffrn_reflns_limit_h_min -12
_diffrn_reflns_limit_k_max 12
_diffrn_reflns_limit_k_min -8
_diffrn_reflns_limit_l_max 25
_diffrn_reflns_limit_l_min -16
_diffrn_reflns_number 8929
_diffrn_reflns_theta_full 62.76
_diffrn_reflns_theta_max 62.76
_diffrn_reflns_theta_min 4.25
_exptl_absorpt_coefficient_mu 0.812
_exptl_absorpt_correction_T_max 1.000
_exptl_absorpt_correction_T_min 0.768
_exptl_absorpt_correction_type multi-scan
_exptl_crystal_colour colorless
_exptl_crystal_density_diffrn 1.329
_exptl_crystal_density_method 'not measured'
_exptl_crystal_description block
_exptl_crystal_F_000 1136
_exptl_crystal_size_max 0.45
_exptl_crystal_size_mid 0.34
_exptl_crystal_size_min 0.30
_refine_diff_density_max 0.334
_refine_diff_density_min -0.193
_refine_diff_density_rms 0.033
_refine_ls_abs_structure_details 'Flack H D (1983), Acta Cryst. A39, 876-881'
_refine_ls_abs_structure_Flack 0.00(19)
_refine_ls_extinction_method none
_refine_ls_goodness_of_fit_ref 1.040
_refine_ls_hydrogen_treatment mixed
_refine_ls_matrix_type full
_refine_ls_number_parameters 695
_refine_ls_number_reflns 5882
_refine_ls_number_restraints 1
_refine_ls_restrained_S_all 1.040
_refine_ls_R_factor_all 0.0421
_refine_ls_R_factor_gt 0.0398
_refine_ls_shift/su_max 1.138
_refine_ls_shift/su_mean 0.002
_refine_ls_structure_factor_coef Fsqd
_refine_ls_weighting_details 'calc w=1/[\s^2^(Fo^2^)+(0.0673P)^2^+0.5080P] where P=(Fo^2^+2Fc^2^)/3'
_refine_ls_weighting_scheme calc
_refine_ls_wR_factor_gt 0.1077
_refine_ls_wR_factor_ref 0.1103
_reflns_number_gt 5565
_reflns_number_total 5882
_reflns_threshold_expression >2sigma(I)
_cod_data_source_file np300053f_si_003.cif
_cod_data_source_block moluccensin_V
_cod_original_sg_symbol_H-M P2(1)
_cod_database_code 1508274

loop_
_symmetry_equiv_pos_as_xyz
'x, y, z'
'-x, y+1/2, -z'

loop_
_atom_site_label
_atom_site_type_symbol
_atom_site_fract_x
_atom_site_fract_y
_atom_site_fract_z
_atom_site_U_iso_or_equiv
_atom_site_adp_type
_atom_site_occupancy
_atom_site_symmetry_multiplicity
_atom_site_calc_flag
_atom_site_refinement_flags
C1A C 0.1925(2) -0.0376(3) 0.46811(12) 0.0390(6) Uani 1 1 d .
C2A C 0.3228(2) -0.0324(3) 0.45815(11) 0.0369(6) Uani 1 1 d .
H2AA H 0.3499 -0.1181 0.4499 0.044 Uiso 1 1 calc R
C3A C 0.3977(2) 0.0185(3) 0.51466(12) 0.0384(6) Uani 1 1 d .
H3AA H 0.4352 -0.0528 0.5369 0.046 Uiso 1 1 calc R
C4A C 0.3217(2) 0.0931(3) 0.55595(11) 0.0414(6) Uani 1 1 d .
C5A C 0.2288(2) 0.1730(3) 0.51856(11) 0.0363(6) Uani 1 1 d .
H5AA H 0.2733 0.2270 0.4929 0.044 Uiso 1 1 calc R
C6A C 0.1664(3) 0.2622(3) 0.55988(13) 0.0510(7) Uani 1 1 d .
H6AA H 0.1285 0.3288 0.5354 0.061 Uiso 1 1 calc R
H6AB H 0.1037 0.2149 0.5768 0.061 Uiso 1 1 calc R
C7A C 0.2407(3) 0.3227(4) 0.61014(15) 0.0624(9) Uani 1 1 d .
C8A C 0.2453(2) 0.1244(3) 0.37926(11) 0.0358(6) Uani 1 1 d .
C9A C 0.1328(2) 0.1491(3) 0.41024(11) 0.0379(6) Uani 1 1 d .
H9AA H 0.0685 0.1036 0.3871 0.046 Uiso 1 1 calc R
C10A C 0.1401(2) 0.0931(3) 0.47538(12) 0.0366(6) Uani 1 1 d .
C11A C 0.0987(2) 0.2892(3) 0.40739(13) 0.0444(6) Uani 1 1 d .
H11A H 0.0204 0.2995 0.4215 0.053 Uiso 1 1 calc R
H11B H 0.1549 0.3367 0.4339 0.053 Uiso 1 1 calc R
C12A C 0.0975(2) 0.3426(3) 0.34461(13) 0.0493(7) Uani 1 1 d .
H12A H 0.0812 0.4324 0.3463 0.059 Uiso 1 1 calc R
H12B H 0.0326 0.3037 0.3199 0.059 Uiso 1 1 calc R
C13A C 0.2128(2) 0.3236(3) 0.31399(11) 0.0417(6) Uani 1 1 d .
C14A C 0.2467(2) 0.1828(3) 0.31714(11) 0.0413(6) Uani 1 1 d .
H14A H 0.1857 0.1382 0.2914 0.050 Uiso 1 1 calc R
C15A C 0.3628(3) 0.1645(3) 0.28873(12) 0.0518(7) Uani 1 1 d .
H15A H 0.3867 0.0766 0.2927 0.062 Uiso 1 1 calc R
H15B H 0.3501 0.1836 0.2463 0.062 Uiso 1 1 calc R
C16A C 0.4604(3) 0.2455(3) 0.31612(12) 0.0513(8) Uani 1 1 d .
C17A C 0.3137(2) 0.3992(3) 0.34836(12) 0.0454(7) Uani 1 1 d .
H17A H 0.3053 0.3879 0.3912 0.054 Uiso 1 1 calc R
C18A C 0.1905(3) 0.3662(3) 0.24862(12) 0.0543(8) Uani 1 1 d .
H18A H 0.1696 0.4541 0.2473 0.081 Uiso 1 1 calc R
H18B H 0.1266 0.3176 0.2291 0.081 Uiso 1 1 calc R
H18C H 0.2613 0.3535 0.2286 0.081 Uiso 1 1 calc R
C19A C 0.0134(2) 0.0812(3) 0.49515(15) 0.0507(7) Uani 1 1 d .
H19A H -0.0344 0.0316 0.4664 0.076 Uiso 1 1 calc R
H19B H -0.0210 0.1638 0.4978 0.076 Uiso 1 1 calc R
H19C H 0.0165 0.0408 0.5336 0.076 Uiso 1 1 calc R
C20A C 0.3132(3) 0.5389(3) 0.33636(13) 0.0506(7) Uani 1 1 d .
C21A C 0.2708(4) 0.6308(4) 0.36985(16) 0.0721(10) Uani 1 1 d .
H21A H 0.2352 0.6168 0.4051 0.087 Uiso 1 1 calc R
C22A C 0.3591(3) 0.6021(3) 0.28743(15) 0.0609(8) Uani 1 1 d .
H22A H 0.3947 0.5648 0.2559 0.073 Uiso 1 1 calc R
C28A C 0.4035(3) 0.1851(3) 0.59280(13) 0.0565(8) Uani 1 1 d .
H28A H 0.4631 0.1369 0.6169 0.068 Uiso 1 1 calc R
H28B H 0.4445 0.2374 0.5656 0.068 Uiso 1 1 calc R
C29A C 0.2674(3) 0.0004(3) 0.59871(13) 0.0571(8) Uani 1 1 d .
H29A H 0.2200 0.0463 0.6249 0.086 Uiso 1 1 calc R
H29B H 0.3299 -0.0434 0.6220 0.086 Uiso 1 1 calc R
H29C H 0.2182 -0.0595 0.5759 0.086 Uiso 1 1 calc R
C30A C 0.3306(2) 0.0472(3) 0.40259(11) 0.0366(6) Uani 1 1 d .
H30A H 0.4000 0.0418 0.3832 0.044 Uiso 1 1 calc R
C1'A C 0.5933(2) 0.0485(3) 0.48302(12) 0.0417(6) Uani 1 1 d .
C2'A C 0.6737(2) 0.1425(3) 0.45854(14) 0.0553(8) Uani 1 1 d .
H2'A H 0.7468 0.1020 0.4506 0.083 Uiso 1 1 calc R
H2'B H 0.6900 0.2092 0.4871 0.083 Uiso 1 1 calc R
H2'C H 0.6363 0.1770 0.4220 0.083 Uiso 1 1 calc R
O1A O 0.13570(17) -0.13369(19) 0.46649(10) 0.0552(5) Uani 1 1 d .
O2A O 0.2080(3) 0.4140(3) 0.63606(12) 0.0866(8) Uani 1 1 d .
O3A O 0.3418(2) 0.2664(3) 0.63191(9) 0.0726(7) Uani 1 1 d .
O4A O 0.48961(15) 0.10025(18) 0.49461(8) 0.0417(4) Uani 1 1 d .
O5A O 0.6151(2) -0.0612(2) 0.49218(12) 0.0696(7) Uani 1 1 d .
O6A O 0.56484(18) 0.2161(3) 0.31918(10) 0.0716(7) Uani 1 1 d .
O7A O 0.43423(16) 0.3585(2) 0.33750(9) 0.0548(5) Uani 1 1 d .
O8A O 0.2863(3) 0.7466(3) 0.34588(14) 0.0914(9) Uani 1 1 d .
C1 C -0.1951(2) 0.1498(3) 0.01606(12) 0.0411(6) Uani 1 1 d .
C2 C -0.3232(2) 0.1535(3) 0.03108(13) 0.0460(7) Uani 1 1 d .
H2A H -0.3493 0.0670 0.0386 0.055 Uiso 1 1 calc R
C3 C -0.4062(2) 0.2104(3) -0.02104(13) 0.0460(7) Uani 1 1 d .
H3A H -0.4491 0.1417 -0.0429 0.055 Uiso 1 1 calc R
C4 C -0.3369(2) 0.2870(3) -0.06508(12) 0.0446(6) Uani 1 1 d .
C5 C -0.2383(2) 0.3637(3) -0.02984(11) 0.0361(6) Uani 1 1 d .
H5A H -0.2777 0.4159 -0.0014 0.043 Uiso 1 1 calc R
C6 C -0.1825(3) 0.4552(3) -0.07231(12) 0.0461(7) Uani 1 1 d .
H6A H -0.1449 0.5228 -0.0483 0.055 Uiso 1 1 calc R
H6B H -0.1198 0.4103 -0.0904 0.055 Uiso 1 1 calc R
C7 C -0.2615(3) 0.5146(3) -0.12177(14) 0.0592(9) Uani 1 1 d .
C8 C -0.2325(2) 0.3023(3) 0.10983(11) 0.0403(6) Uani 1 1 d .
C9 C -0.1265(2) 0.3314(3) 0.07440(11) 0.0379(6) Uani 1 1 d .
H9A H -0.0587 0.2853 0.0941 0.045 Uiso 1 1 calc R
C10 C -0.1439(2) 0.2806(3) 0.00855(11) 0.0365(6) Uani 1 1 d .
C11 C -0.0935(2) 0.4717(3) 0.07783(12) 0.0412(6) Uani 1 1 d .
H11C H -0.0184 0.4838 0.0605 0.049 Uiso 1 1 calc R
H11D H -0.1537 0.5198 0.0541 0.049 Uiso 1 1 calc R
C12 C -0.0823(2) 0.5223(3) 0.14181(12) 0.0476(7) Uani 1 1 d .
H12C H -0.0684 0.6127 0.1406 0.057 Uiso 1 1 calc R
H12D H -0.0134 0.4838 0.1635 0.057 Uiso 1 1 calc R
C13 C -0.1919(2) 0.4977(3) 0.17636(11) 0.0442(7) Uani 1 1 d .
C14 C -0.2208(3) 0.3556(3) 0.17298(12) 0.0461(7) Uani 1 1 d .
H14B H -0.1537 0.3118 0.1947 0.055 Uiso 1 1 calc R
C15 C -0.3292(3) 0.3305(4) 0.20726(14) 0.0600(9) Uani 1 1 d .
H15C H -0.3521 0.2426 0.2021 0.072 Uiso 1 1 calc R
H15D H -0.3078 0.3446 0.2496 0.072 Uiso 1 1 calc R
C16 C -0.4334(3) 0.4120(3) 0.18744(13) 0.0530(8) Uani 1 1 d .
C17 C -0.2993(2) 0.5703(3) 0.14728(11) 0.0435(7) Uani 1 1 d .
H17B H -0.3015 0.5574 0.1039 0.052 Uiso 1 1 calc R
C18 C -0.1606(3) 0.5398(4) 0.24220(12) 0.0622(9) Uani 1 1 d .
H18D H -0.0934 0.4925 0.2592 0.093 Uiso 1 1 calc R
H18E H -0.2275 0.5248 0.2649 0.093 Uiso 1 1 calc R
H18F H -0.1417 0.6283 0.2432 0.093 Uiso 1 1 calc R
C19 C -0.0224(2) 0.2694(3) -0.01649(13) 0.0451(7) Uani 1 1 d .
H19D H 0.0291 0.2178 0.0097 0.068 Uiso 1 1 calc R
H19E H 0.0118 0.3520 -0.0194 0.068 Uiso 1 1 calc R
H19F H -0.0320 0.2314 -0.0555 0.068 Uiso 1 1 calc R
C20 C -0.2984(2) 0.7094(3) 0.15845(13) 0.0498(7) Uani 1 1 d .
C21 C -0.2646(3) 0.8012(4) 0.12140(17) 0.0682(9) Uani 1 1 d .
H21B H -0.2370 0.7867 0.0841 0.082 Uiso 1 1 calc R
C22 C -0.3349(3) 0.7747(4) 0.20946(16) 0.0674(9) Uani 1 1 d .
H22B H -0.3640 0.7389 0.2431 0.081 Uiso 1 1 calc R
C23 C -0.3187(4) 0.8983(4) 0.1990(2) 0.0861(13) Uani 1 1 d .
H23B H -0.3349 0.9625 0.2255 0.103 Uiso 1 1 calc R
C28 C -0.4218(3) 0.3816(4) -0.09751(15) 0.0633(9) Uani 1 1 d .
H28C H -0.4868 0.3358 -0.1189 0.076 Uiso 1 1 calc R
H28D H -0.4553 0.4349 -0.0681 0.076 Uiso 1 1 calc R
C29 C -0.2901(3) 0.1944(4) -0.11038(14) 0.0618(9) Uani 1 1 d .
H29D H -0.2466 0.2402 -0.1383 0.093 Uiso 1 1 calc R
H29E H -0.3559 0.1515 -0.1316 0.093 Uiso 1 1 calc R
H29F H -0.2387 0.1336 -0.0895 0.093 Uiso 1 1 calc R
C30 C -0.3204(2) 0.2277(3) 0.08907(12) 0.0447(7) Uani 1 1 d .
H30B H -0.3853 0.2201 0.1117 0.054 Uiso 1 1 calc R
C1' C -0.5912(2) 0.2401(3) 0.02117(13) 0.0475(7) Uani 1 1 d .
C2' C -0.6644(3) 0.3321(4) 0.05201(15) 0.0609(9) Uani 1 1 d .
H2'D H -0.7345 0.2907 0.0637 0.091 Uiso 1 1 calc R
H2'E H -0.6872 0.4005 0.0253 0.091 Uiso 1 1 calc R
H2'F H -0.6190 0.3644 0.0869 0.091 Uiso 1 1 calc R
C23B C 0.3415(4) 0.7246(4) 0.29531(17) 0.0758(11) Uani 1 1 d .
H23A H 0.3639 0.7875 0.2696 0.091 Uiso 1 1 calc R
O1 O -0.13871(18) 0.0530(2) 0.01600(10) 0.0569(5) Uani 1 1 d .
O2 O -0.2292(2) 0.6041(3) -0.14936(12) 0.0861(8) Uani 1 1 d .
O3 O -0.3657(2) 0.4607(3) -0.13943(10) 0.0745(7) Uani 1 1 d .
O4 O -0.49168(16) 0.2931(2) 0.00440(10) 0.0496(5) Uani 1 1 d .
O5 O -0.6159(2) 0.1313(2) 0.01161(12) 0.0732(7) Uani 1 1 d .
O6 O -0.5348(2) 0.3821(3) 0.19221(11) 0.0749(7) Uani 1 1 d .
O7 O -0.41388(17) 0.5277(2) 0.16666(10) 0.0557(5) Uani 1 1 d .
O8 O -0.2766(3) 0.9173(3) 0.14600(16) 0.0886(9) Uani 1 1 d .
O1W O 0.1795(3) 0.6703(4) 0.6765(2) 0.1408(16) Uani 1 1 d .
O9 O -0.0300(5) 0.3283(4) -0.18130(19) 0.1510(18) Uani 1 1 d .
C31 C -0.0250(5) 0.3738(7) -0.2836(3) 0.133(2) Uani 1 1 d .
H31A H -0.0483 0.2868 -0.2881 0.200 Uiso 1 1 calc R
H31B H 0.0493 0.3864 -0.3005 0.200 Uiso 1 1 calc R
H31C H -0.0849 0.4266 -0.3039 0.200 Uiso 1 1 calc R
C32 C -0.0108(4) 0.4082(6) -0.2166(3) 0.1024(17) Uani 1 1 d .
C33 C 0.0262(5) 0.5366(6) -0.2020(3) 0.128(2) Uani 1 1 d .
H33A H 0.0361 0.5466 -0.1593 0.191 Uiso 1 1 calc R
H33B H -0.0333 0.5946 -0.2187 0.191 Uiso 1 1 calc R
H33C H 0.1003 0.5537 -0.2184 0.191 Uiso 1 1 calc R

loop_
_atom_site_aniso_label
_atom_site_aniso_U_11
_atom_site_aniso_U_22
_atom_site_aniso_U_33
_atom_site_aniso_U_23
_atom_site_aniso_U_13
_atom_site_aniso_U_12
C1A 0.0378(13) 0.0342(15) 0.0453(14) 0.0049(12) 0.0050(11) -0.0030(12)
C2A 0.0352(13) 0.0278(13) 0.0487(14) 0.0006(12) 0.0083(11) 0.0036(10)
C3A 0.0345(12) 0.0329(15) 0.0480(14) 0.0079(12) 0.0053(11) 0.0040(11)
C4A 0.0411(13) 0.0449(17) 0.0380(13) 0.0039(12) 0.0029(11) 0.0066(12)
C5A 0.0351(12) 0.0343(15) 0.0403(12) 0.0031(12) 0.0086(10) 0.0033(11)
C6A 0.0512(16) 0.0500(19) 0.0530(15) -0.0011(15) 0.0121(13) 0.0139(14)
C7A 0.077(2) 0.059(2) 0.0543(18) -0.0110(17) 0.0192(16) 0.0038(19)
C8A 0.0349(12) 0.0339(14) 0.0384(12) -0.0029(12) 0.0025(10) -0.0055(11)
C9A 0.0245(11) 0.0410(15) 0.0478(13) 0.0020(12) -0.0001(10) -0.0010(11)
C10A 0.0289(12) 0.0322(14) 0.0498(14) 0.0018(12) 0.0093(10) -0.0011(11)
C11A 0.0318(12) 0.0441(16) 0.0576(15) 0.0029(14) 0.0062(11) 0.0070(12)
C12A 0.0383(13) 0.0483(18) 0.0599(16) 0.0093(15) -0.0040(12) 0.0056(13)
C13A 0.0378(12) 0.0473(17) 0.0384(13) 0.0053(12) -0.0062(10) -0.0038(12)
C14A 0.0399(13) 0.0477(17) 0.0349(12) -0.0013(12) -0.0032(10) -0.0045(12)
C15A 0.0579(16) 0.062(2) 0.0361(13) 0.0035(14) 0.0087(12) 0.0056(16)
C16A 0.0481(16) 0.065(2) 0.0418(14) 0.0227(15) 0.0100(12) 0.0025(15)
C17A 0.0410(13) 0.0554(19) 0.0386(13) 0.0045(13) -0.0029(11) -0.0073(13)
C18A 0.0569(16) 0.058(2) 0.0446(15) 0.0049(15) -0.0154(12) -0.0111(15)
C19A 0.0317(13) 0.0497(18) 0.0725(18) 0.0037(16) 0.0158(12) -0.0014(13)
C20A 0.0521(16) 0.0517(19) 0.0457(15) -0.0036(15) -0.0079(12) -0.0078(15)
C21A 0.092(3) 0.065(3) 0.0587(19) -0.0093(19) 0.0013(18) -0.004(2)
C22A 0.077(2) 0.049(2) 0.0565(17) 0.0005(16) 0.0022(16) -0.0088(17)
C28A 0.0521(16) 0.064(2) 0.0515(16) -0.0127(16) -0.0079(13) 0.0109(16)
C29A 0.0626(18) 0.061(2) 0.0491(16) 0.0157(16) 0.0155(14) 0.0115(17)
C30A 0.0318(12) 0.0387(15) 0.0399(12) -0.0012(12) 0.0066(10) 0.0015(11)
C1'A 0.0350(13) 0.0465(18) 0.0430(13) -0.0060(13) 0.0000(10) 0.0059(13)
C2'A 0.0416(14) 0.064(2) 0.0605(17) -0.0037(17) 0.0086(13) -0.0079(15)
O1A 0.0480(10) 0.0352(12) 0.0832(14) 0.0051(11) 0.0109(10) -0.0095(10)
O2A 0.1019(19) 0.0777(19) 0.0834(17) -0.0337(16) 0.0258(15) 0.0118(16)
O3A 0.0801(15) 0.0847(19) 0.0514(12) -0.0255(13) -0.0035(11) 0.0135(14)
O4A 0.0321(8) 0.0350(10) 0.0582(10) 0.0043(9) 0.0060(8) 0.0032(8)
O5A 0.0615(14) 0.0506(15) 0.1008(18) 0.0107(13) 0.0301(13) 0.0201(12)
O6A 0.0415(11) 0.101(2) 0.0734(14) 0.0340(14) 0.0103(10) 0.0109(12)
O7A 0.0355(9) 0.0636(15) 0.0633(12) 0.0126(11) -0.0072(8) -0.0059(10)
O8A 0.125(2) 0.0563(18) 0.0910(19) -0.0161(15) -0.0018(18) 0.0034(17)
C1 0.0423(14) 0.0342(15) 0.0478(14) 0.0021(12) 0.0107(11) 0.0035(12)
C2 0.0412(14) 0.0320(14) 0.0670(17) 0.0041(14) 0.0173(12) -0.0026(12)
C3 0.0391(13) 0.0355(15) 0.0643(17) -0.0045(14) 0.0107(12) -0.0046(12)
C4 0.0439(14) 0.0418(16) 0.0477(14) -0.0004(13) 0.0026(11) -0.0046(13)
C5 0.0372(12) 0.0330(14) 0.0390(12) 0.0027(12) 0.0081(10) -0.0020(12)
C6 0.0501(15) 0.0451(17) 0.0436(14) 0.0085(13) 0.0063(12) -0.0063(13)
C7 0.067(2) 0.061(2) 0.0502(16) 0.0169(16) 0.0077(15) 0.0019(17)
C8 0.0439(14) 0.0341(15) 0.0442(14) 0.0127(12) 0.0121(11) 0.0088(12)
C9 0.0330(12) 0.0391(15) 0.0420(13) 0.0081(12) 0.0061(10) 0.0068(11)
C10 0.0305(12) 0.0329(14) 0.0474(13) 0.0009(12) 0.0103(10) 0.0016(11)
C11 0.0368(13) 0.0440(16) 0.0437(14) -0.0006(13) 0.0088(11) -0.0024(12)
C12 0.0420(14) 0.0523(19) 0.0471(15) -0.0018(14) -0.0038(11) 0.0016(13)
C13 0.0472(14) 0.0528(18) 0.0320(12) 0.0051(13) -0.0006(11) 0.0113(14)
C14 0.0511(15) 0.0522(19) 0.0360(13) 0.0141(13) 0.0086(11) 0.0130(14)
C15 0.077(2) 0.065(2) 0.0417(15) 0.0145(15) 0.0227(14) 0.0050(18)
C16 0.0596(18) 0.060(2) 0.0425(15) -0.0008(15) 0.0192(13) -0.0028(16)
C17 0.0417(13) 0.0539(19) 0.0351(12) 0.0021(13) 0.0042(11) 0.0069(13)
C18 0.0679(19) 0.077(2) 0.0392(14) -0.0002(16) -0.0074(13) 0.0194(19)
C19 0.0383(13) 0.0427(17) 0.0567(16) -0.0005(14) 0.0167(12) 0.0032(12)
C20 0.0452(14) 0.0520(19) 0.0507(15) 0.0043(15) -0.0046(12) 0.0057(14)
C21 0.0623(19) 0.063(2) 0.077(2) 0.013(2) -0.0097(17) 0.0007(18)
C22 0.076(2) 0.065(2) 0.0598(18) -0.0075(18) -0.0045(16) 0.0147(19)
C23 0.093(3) 0.057(3) 0.101(3) -0.021(2) -0.031(3) 0.011(2)
C28 0.0520(16) 0.068(2) 0.0669(19) 0.0113(18) -0.0115(15) -0.0077(17)
C29 0.0673(19) 0.065(2) 0.0536(17) -0.0132(17) 0.0087(15) -0.0145(18)
C30 0.0426(14) 0.0406(16) 0.0533(15) 0.0138(13) 0.0179(12) 0.0056(13)
C1' 0.0400(14) 0.0445(18) 0.0581(16) 0.0063(14) 0.0055(12) -0.0032(13)
C2' 0.0509(16) 0.061(2) 0.073(2) 0.0047(18) 0.0142(15) 0.0091(16)
C23B 0.106(3) 0.052(2) 0.067(2) 0.0066(19) -0.004(2) -0.011(2)
O1 0.0546(11) 0.0336(11) 0.0851(15) 0.0032(11) 0.0206(11) 0.0081(10)
O2 0.0865(17) 0.087(2) 0.0851(17) 0.0478(17) 0.0057(14) -0.0022(16)
O3 0.0725(14) 0.0863(19) 0.0613(13) 0.0267(14) -0.0140(11) -0.0118(14)
O4 0.0360(9) 0.0381(11) 0.0756(12) -0.0055(10) 0.0103(8) -0.0031(8)
O5 0.0647(14) 0.0540(16) 0.1056(19) -0.0081(14) 0.0341(13) -0.0198(12)
O6 0.0648(14) 0.0869(19) 0.0765(15) -0.0003(14) 0.0252(12) -0.0136(14)
O7 0.0448(10) 0.0559(14) 0.0675(13) 0.0049(11) 0.0117(9) 0.0047(10)
O8 0.0900(19) 0.0518(17) 0.118(2) 0.0074(17) -0.0252(18) -0.0072(15)
O1W 0.091(2) 0.145(4) 0.193(4) -0.065(3) 0.047(2) -0.010(2)
O9 0.201(5) 0.119(3) 0.146(3) 0.054(3) 0.085(3) 0.045(3)
C31 0.125(4) 0.145(6) 0.134(5) 0.010(5) 0.041(4) 0.015(4)
C32 0.072(3) 0.113(4) 0.128(4) 0.047(4) 0.039(3) 0.023(3)
C33 0.083(3) 0.089(4) 0.210(7) 0.017(4) 0.005(4) 0.009(3)

loop_
_atom_type_symbol
_atom_type_description
_atom_type_scat_dispersion_real
_atom_type_scat_dispersion_imag
_atom_type_scat_source
C C 0.0181 0.0091 'International Tables Vol C Tables 4.2.6.8 and 6.1.1.4'
H H 0.0000 0.0000 'International Tables Vol C Tables 4.2.6.8 and 6.1.1.4'
O O 0.0492 0.0322 'International Tables Vol C Tables 4.2.6.8 and 6.1.1.4'

loop_
_geom_angle_atom_site_label_1
_geom_angle_atom_site_label_2
_geom_angle_atom_site_label_3
_geom_angle
O1A C1A C2A 123.4(3)
O1A C1A C10A 124.3(2)
C2A C1A C10A 112.1(2)
C1A C2A C30A 105.7(2)
C1A C2A C3A 111.0(2)
C30A C2A C3A 114.3(2)
O4A C3A C4A 109.4(2)
O4A C3A C2A 107.8(2)
C4A C3A C2A 112.1(2)
C28A C4A C3A 108.1(2)
C28A C4A C29A 108.9(2)
C3A C4A C29A 108.8(2)
C28A C4A C5A 107.1(2)
C3A C4A C5A 110.2(2)
C29A C4A C5A 113.7(2)
C6A C5A C4A 109.6(2)
C6A C5A C10A 113.6(2)
C4A C5A C10A 113.9(2)
C7A C6A C5A 117.6(2)
O2A C7A O3A 117.9(3)
O2A C7A C6A 122.4(3)
O3A C7A C6A 119.3(3)
C30A C8A C9A 121.9(2)
C30A C8A C14A 122.8(2)
C9A C8A C14A 115.0(2)
C8A C9A C11A 111.3(2)
C8A C9A C10A 112.42(19)
C11A C9A C10A 113.4(2)
C1A C10A C19A 109.6(2)
C1A C10A C9A 103.5(2)
C19A C10A C9A 108.9(2)
C1A C10A C5A 108.8(2)
C19A C10A C5A 115.0(2)
C9A C10A C5A 110.3(2)
C12A C11A C9A 112.4(2)
C11A C12A C13A 115.3(2)
C18A C13A C12A 108.3(2)
C18A C13A C14A 110.3(2)
C12A C13A C14A 108.9(2)
C18A C13A C17A 112.2(2)
C12A C13A C17A 109.0(2)
C14A C13A C17A 108.0(2)
C15A C14A C8A 114.2(2)
C15A C14A C13A 108.9(2)
C8A C14A C13A 114.3(2)
C16A C15A C14A 112.9(2)
O6A C16A O7A 117.1(3)
O6A C16A C15A 123.8(3)
O7A C16A C15A 119.1(3)
O7A C17A C20A 104.3(2)
O7A C17A C13A 114.8(2)
C20A C17A C13A 115.5(2)
C21A C20A C22A 105.2(3)
C21A C20A C17A 127.5(3)
C22A C20A C17A 127.3(3)
C20A C21A O8A 111.6(3)
C23B C22A C20A 106.8(4)
O3A C28A C4A 113.9(2)
C8A C30A C2A 124.9(2)
O5A C1'A O4A 122.2(3)
O5A C1'A C2'A 126.0(3)
O4A C1'A C2'A 111.8(3)
C7A O3A C28A 118.8(2)
C1'A O4A C3A 118.5(2)
C16A O7A C17A 124.2(2)
C21A O8A C23B 105.1(3)
O1 C1 C2 122.5(3)
O1 C1 C10 124.7(2)
C2 C1 C10 112.4(2)
C1 C2 C30 104.8(2)
C1 C2 C3 111.5(2)
C30 C2 C3 114.2(2)
O4 C3 C4 109.0(2)
O4 C3 C2 108.3(2)
C4 C3 C2 112.3(2)
C28 C4 C29 109.9(3)
C28 C4 C5 107.1(2)
C29 C4 C5 113.6(2)
C28 C4 C3 108.6(2)
C29 C4 C3 108.1(3)
C5 C4 C3 109.5(2)
C6 C5 C4 109.4(2)
C6 C5 C10 113.4(2)
C4 C5 C10 114.2(2)
C7 C6 C5 118.3(2)
O2 C7 O3 118.8(3)
O2 C7 C6 121.5(3)
O3 C7 C6 119.4(3)
C30 C8 C14 123.5(2)
C30 C8 C9 122.4(2)
C14 C8 C9 113.7(2)
C8 C9 C11 111.6(2)
C8 C9 C10 112.5(2)
C11 C9 C10 112.9(2)
C1 C10 C19 109.4(2)
C1 C10 C9 103.1(2)
C19 C10 C9 109.2(2)
C1 C10 C5 109.0(2)
C19 C10 C5 115.2(2)
C9 C10 C5 110.2(2)
C12 C11 C9 112.8(2)
C11 C12 C13 114.2(2)
C17 C13 C12 110.0(2)
C17 C13 C14 108.3(2)
C12 C13 C14 108.5(2)
C17 C13 C18 111.5(2)
C12 C13 C18 107.7(2)
C14 C13 C18 110.9(3)
C8 C14 C15 113.4(3)
C8 C14 C13 114.2(2)
C15 C14 C13 108.7(3)
C16 C15 C14 113.3(3)
O6 C16 O7 117.4(3)
O6 C16 C15 123.5(3)
O7 C16 C15 118.9(3)
O7 C17 C20 104.2(2)
O7 C17 C13 113.8(2)
C20 C17 C13 115.5(3)
C21 C20 C22 105.1(3)
C21 C20 C17 127.0(3)
C22 C20 C17 127.9(3)
C20 C21 O8 110.9(3)
C23 C22 C20 106.2(4)
O8 C23 C22 111.5(4)
O3 C28 C4 113.4(3)
C8 C30 C2 124.8(2)
O5 C1' O4 122.6(3)
O5 C1' C2' 125.6(3)
O4 C1' C2' 111.8(3)
C22A C23B O8A 111.3(4)
C7 O3 C28 118.6(2)
C1' O4 C3 117.3(2)
C16 O7 C17 124.1(2)
C23 O8 C21 106.3(3)
O9 C32 C33 125.5(6)
O9 C32 C31 118.0(6)
C33 C32 C31 116.4(5)

loop_
_geom_bond_atom_site_label_1
_geom_bond_atom_site_label_2
_geom_bond_distance
C1A O1A 1.201(3)
C1A C2A 1.508(3)
C1A C10A 1.518(4)
C2A C30A 1.512(4)
C2A C3A 1.556(4)
C3A O4A 1.452(3)
C3A C4A 1.534(4)
C4A C28A 1.532(4)
C4A C29A 1.536(4)
C4A C5A 1.537(3)
C5A C6A 1.536(4)
C5A C10A 1.576(4)
C6A C7A 1.489(5)
C7A O2A 1.202(4)
C7A O3A 1.340(4)
C8A C30A 1.334(4)
C8A C9A 1.522(3)
C8A C14A 1.525(3)
C9A C11A 1.531(4)
C9A C10A 1.572(4)
C10A C19A 1.539(3)
C11A C12A 1.516(4)
C12A C13A 1.536(4)
C13A C18A 1.533(4)
C13A C14A 1.539(4)
C13A C17A 1.541(4)
C14A C15A 1.519(4)
C15A C16A 1.485(4)
C16A O6A 1.215(3)
C16A O7A 1.331(4)
C17A O7A 1.468(3)
C17A C20A 1.503(4)
C20A C21A 1.342(5)
C20A C22A 1.421(5)
C21A O8A 1.356(5)
C22A C23B 1.326(5)
C28A O3A 1.450(4)
C1'A O5A 1.201(4)
C1'A O4A 1.337(3)
C1'A C2'A 1.483(4)
O8A C23B 1.361(5)
C1 O1 1.206(3)
C1 C2 1.513(3)
C1 C10 1.515(4)
C2 C30 1.517(4)
C2 C3 1.553(4)
C3 O4 1.456(3)
C3 C4 1.542(4)
C4 C28 1.525(4)
C4 C29 1.538(4)
C4 C5 1.539(4)
C5 C6 1.532(4)
C5 C10 1.577(4)
C6 C7 1.499(4)
C7 O2 1.204(4)
C7 O3 1.335(4)
C8 C30 1.320(4)
C8 C14 1.519(4)
C8 C9 1.524(3)
C9 C11 1.531(4)
C9 C10 1.567(4)
C10 C19 1.531(3)
C11 C12 1.526(4)
C12 C13 1.538(4)
C13 C17 1.531(4)
C13 C14 1.538(4)
C13 C18 1.553(4)
C14 C15 1.524(4)
C15 C16 1.494(5)
C16 O6 1.201(4)
C16 O7 1.335(4)
C17 O7 1.471(3)
C17 C20 1.493(4)
C20 C21 1.355(5)
C20 C22 1.427(5)
C21 O8 1.358(5)
C22 C23 1.344(6)
C23 O8 1.334(6)
C28 O3 1.446(4)
C1' O5 1.199(4)
C1' O4 1.338(3)
C1' C2' 1.486(5)
O9 C32 1.191(6)
C31 C32 1.540(8)
C32 C33 1.450(8)

loop_
_geom_torsion_atom_site_label_1
_geom_torsion_atom_site_label_2
_geom_torsion_atom_site_label_3
_geom_torsion_atom_site_label_4
_geom_torsion
O1A C1A C2A C30A 117.2(3)
C10A C1A C2A C30A -58.3(3)
O1A C1A C2A C3A -118.4(3)
C10A C1A C2A C3A 66.2(3)
C1A C2A C3A O4A -141.0(2)
C30A C2A C3A O4A -21.6(3)
C1A C2A C3A C4A -20.5(3)
C30A C2A C3A C4A 98.9(2)
O4A C3A C4A C28A -35.8(3)
C2A C3A C4A C28A -155.3(2)
O4A C3A C4A C29A -153.9(2)
C2A C3A C4A C29A 86.6(3)
O4A C3A C4A C5A 80.9(3)
C2A C3A C4A C5A -38.6(3)
C28A C4A C5A C6A -54.1(3)
C3A C4A C5A C6A -171.4(2)
C29A C4A C5A C6A 66.2(3)
C28A C4A C5A C10A 177.4(2)
C3A C4A C5A C10A 60.1(3)
C29A C4A C5A C10A -62.3(3)
C4A C5A C6A C7A 39.6(4)
C10A C5A C6A C7A 168.3(3)
C5A C6A C7A O2A 162.5(3)
C5A C6A C7A O3A -25.0(5)
C30A C8A C9A C11A 137.9(3)
C14A C8A C9A C11A -48.3(3)
C30A C8A C9A C10A 9.5(4)
C14A C8A C9A C10A -176.7(2)
O1A C1A C10A C19A 13.5(4)
C2A C1A C10A C19A -171.1(2)
O1A C1A C10A C9A -102.6(3)
C2A C1A C10A C9A 72.8(2)
O1A C1A C10A C5A 140.1(3)
C2A C1A C10A C5A -44.5(3)
C8A C9A C10A C1A -44.4(3)
C11A C9A C10A C1A -171.8(2)
C8A C9A C10A C19A -161.0(2)
C11A C9A C10A C19A 71.6(3)
C8A C9A C10A C5A 71.9(3)
C11A C9A C10A C5A -55.5(3)
C6A C5A C10A C1A -143.6(2)
C4A C5A C10A C1A -17.2(3)
C6A C5A C10A C19A -20.2(3)
C4A C5A C10A C19A 106.3(3)
C6A C5A C10A C9A 103.5(2)
C4A C5A C10A C9A -130.0(2)
C8A C9A C11A C12A 49.5(3)
C10A C9A C11A C12A 177.5(2)
C9A C11A C12A C13A -54.1(3)
C11A C12A C13A C18A 172.3(3)
C11A C12A C13A C14A 52.3(3)
C11A C12A C13A C17A -65.4(3)
C30A C8A C14A C15A -10.2(4)
C9A C8A C14A C15A 176.1(2)
C30A C8A C14A C13A -136.6(3)
C9A C8A C14A C13A 49.7(3)
C18A C13A C14A C15A 63.1(3)
C12A C13A C14A C15A -178.1(2)
C17A C13A C14A C15A -59.9(3)
C18A C13A C14A C8A -167.8(2)
C12A C13A C14A C8A -49.0(3)
C17A C13A C14A C8A 69.2(3)
C8A C14A C15A C16A -73.7(3)
C13A C14A C15A C16A 55.5(3)
C14A C15A C16A O6A 149.7(3)
C14A C15A C16A O7A -32.1(4)
C18A C13A C17A O7A -79.4(3)
C12A C13A C17A O7A 160.6(2)
C14A C13A C17A O7A 42.4(3)
C18A C13A C17A C20A 42.1(3)
C12A C13A C17A C20A -77.9(3)
C14A C13A C17A C20A 163.9(2)
O7A C17A C20A C21A -134.2(3)
C13A C17A C20A C21A 98.9(4)
O7A C17A C20A C22A 44.9(4)
C13A C17A C20A C22A -82.1(4)
C22A C20A C21A O8A 0.1(4)
C17A C20A C21A O8A 179.3(3)
C21A C20A C22A C23B 0.2(4)
C17A C20A C22A C23B -179.0(3)
C3A C4A C28A O3A 177.1(2)
C29A C4A C28A O3A -64.8(3)
C5A C4A C28A O3A 58.5(3)
C9A C8A C30A C2A 5.5(4)
C14A C8A C30A C2A -167.8(3)
C1A C2A C30A C8A 17.4(4)
C3A C2A C30A C8A -105.0(3)
O2A C7A O3A C28A -160.1(3)
C6A C7A O3A C28A 27.0(5)
C4A C28A O3A C7A -45.4(4)
O5A C1'A O4A C3A -4.7(4)
C2'A C1'A O4A C3A 175.5(2)
C4A C3A O4A C1'A 149.4(2)
C2A C3A O4A C1'A -88.4(3)
O6A C16A O7A C17A -167.4(2)
C15A C16A O7A C17A 14.2(4)
C20A C17A O7A C16A -147.7(2)
C13A C17A O7A C16A -20.3(4)
C20A C21A O8A C23B -0.3(4)
O1 C1 C2 C30 114.0(3)
C10 C1 C2 C30 -59.4(3)
O1 C1 C2 C3 -121.9(3)
C10 C1 C2 C3 64.7(3)
C1 C2 C3 O4 -139.0(2)
C30 C2 C3 O4 -20.4(3)
C1 C2 C3 C4 -18.6(3)
C30 C2 C3 C4 100.0(3)
O4 C3 C4 C28 -36.4(3)
C2 C3 C4 C28 -156.5(3)
O4 C3 C4 C29 -155.6(2)
C2 C3 C4 C29 84.3(3)
O4 C3 C4 C5 80.2(3)
C2 C3 C4 C5 -39.9(3)
C28 C4 C5 C6 -53.6(3)
C29 C4 C5 C6 68.0(3)
C3 C4 C5 C6 -171.1(2)
C28 C4 C5 C10 178.0(2)
C29 C4 C5 C10 -60.4(3)
C3 C4 C5 C10 60.5(3)
C4 C5 C6 C7 35.8(4)
C10 C5 C6 C7 164.5(3)
C5 C6 C7 O2 165.8(3)
C5 C6 C7 O3 -20.4(4)
C30 C8 C9 C11 136.9(3)
C14 C8 C9 C11 -49.2(3)
C30 C8 C9 C10 8.7(4)
C14 C8 C9 C10 -177.4(2)
O1 C1 C10 C19 16.0(4)
C2 C1 C10 C19 -170.8(2)
O1 C1 C10 C9 -100.1(3)
C2 C1 C10 C9 73.1(3)
O1 C1 C10 C5 142.8(3)
C2 C1 C10 C5 -43.9(3)
C8 C9 C10 C1 -43.5(3)
C11 C9 C10 C1 -170.9(2)
C8 C9 C10 C19 -159.8(2)
C11 C9 C10 C19 72.8(3)
C8 C9 C10 C5 72.7(3)
C11 C9 C10 C5 -54.8(3)
C6 C5 C10 C1 -143.7(2)
C4 C5 C10 C1 -17.4(3)
C6 C5 C10 C19 -20.3(3)
C4 C5 C10 C19 106.0(3)
C6 C5 C10 C9 103.9(2)
C4 C5 C10 C9 -129.8(2)
C8 C9 C11 C12 49.4(3)
C10 C9 C11 C12 177.3(2)
C9 C11 C12 C13 -53.4(3)
C11 C12 C13 C17 -65.1(3)
C11 C12 C13 C14 53.1(3)
C11 C12 C13 C18 173.2(3)
C30 C8 C14 C15 -8.4(4)
C9 C8 C14 C15 177.8(2)
C30 C8 C14 C13 -133.6(3)
C9 C8 C14 C13 52.5(3)
C17 C13 C14 C8 66.9(3)
C12 C13 C14 C8 -52.4(3)
C18 C13 C14 C8 -170.5(2)
C17 C13 C14 C15 -60.8(3)
C12 C13 C14 C15 179.9(2)
C18 C13 C14 C15 61.8(3)
C8 C14 C15 C16 -74.8(4)
C13 C14 C15 C16 53.4(4)
C14 C15 C16 O6 153.6(3)
C14 C15 C16 O7 -30.7(4)
C12 C13 C17 O7 164.8(2)
C14 C13 C17 O7 46.4(3)
C18 C13 C17 O7 -75.9(3)
C12 C13 C17 C20 -74.7(3)
C14 C13 C17 C20 166.9(2)
C18 C13 C17 C20 44.6(3)
O7 C17 C20 C21 -135.8(3)
C13 C17 C20 C21 98.6(3)
O7 C17 C20 C22 42.8(4)
C13 C17 C20 C22 -82.8(4)
C22 C20 C21 O8 0.6(4)
C17 C20 C21 O8 179.4(3)
C21 C20 C22 C23 -0.7(4)
C17 C20 C22 C23 -179.6(3)
C20 C22 C23 O8 0.6(5)
C29 C4 C28 O3 -63.1(4)
C5 C4 C28 O3 60.8(3)
C3 C4 C28 O3 178.9(3)
C14 C8 C30 C2 -168.0(3)
C9 C8 C30 C2 5.4(4)
C1 C2 C30 C8 18.2(4)
C3 C2 C30 C8 -104.2(3)
C20A C22A C23B O8A -0.4(5)
C21A O8A C23B C22A 0.5(5)
O2 C7 O3 C28 -161.1(3)
C6 C7 O3 C28 24.9(5)
C4 C28 O3 C7 -46.8(4)
O5 C1' O4 C3 -6.1(4)
C2' C1' O4 C3 174.1(2)
C4 C3 O4 C1' 151.1(2)
C2 C3 O4 C1' -86.4(3)
O6 C16 O7 C17 -167.7(3)
C15 C16 O7 C17 16.3(4)
C20 C17 O7 C16 -151.7(3)
C13 C17 O7 C16 -25.0(4)
C22 C23 O8 C21 -0.3(4)
C20 C21 O8 C23 -0.2(4)

loop_
_cod_related_entry_id
_cod_related_entry_code
_cod_related_entry_database
1 30651974 ChemSpider
